data_7126425
loop_
_publ_author_name
'Ou, Changjin'
'Zhang, Yewei'
'Ge, Wei'
'Zhong, Liping'
'Huang, Yong'
'Si, Weili'
'Wang, Wenjun'
'Zhao, Yongxiang'
'Dong, Xiaochen'

_publ_section_title
;
 A three-dimensional BODIPY-iron(iii) compound with improved
 H<sub>2</sub>O<sub>2</sub>-response for NIR-II photoacoustic imaging
 guided chemodynamic/photothermal therapy.
;
_journal_issue 46
_journal_name_full 'Chemical communications (Cambridge, England)'
_journal_page_first 6281
_journal_page_last 6284
_journal_paper_doi 10.1039/d0cc01164a
_journal_volume 56
_journal_year 2020
_chemical_formula_moiety 'C33 H27 B F2 N2 O4, C6 H11 N O'
_chemical_formula_sum 'C39 H38 B F2 N3 O5'
_chemical_formula_weight 677.53
_chemical_name_common BODIPY
_space_group_crystal_system triclinic
_space_group_IT_number 2
_space_group_name_Hall '-P 1'
_space_group_name_H-M_alt 'P -1'
_atom_sites_solution_hydrogens mixed
_atom_sites_solution_primary direct
_audit_creation_date 2019-08-30
_audit_creation_method
;
Olex2 1.2-alpha
(compiled 2017.05.22 svn.r3414 for OlexSys, GUI svn.r5347)
;
_audit_update_record
;
2019-08-30 deposited with the CCDC.	2020-04-21 downloaded from the CCDC.
;
_cell_angle_alpha 113.934(4)
_cell_angle_beta 105.531(5)
_cell_angle_gamma 98.396(5)
_cell_formula_units_Z 2
_cell_length_a 11.152(2)
_cell_length_b 12.967(3)
_cell_length_c 13.780(3)
_cell_measurement_reflns_used 2704
_cell_measurement_temperature 296
_cell_measurement_theta_max 26.25
_cell_measurement_theta_min 2.26
_cell_volume 1679.9(6)
_computing_molecular_graphics 'Olex2 (Dolomanov et al., 2009)'
_computing_publication_material 'Olex2 (Dolomanov et al., 2009)'
_computing_structure_refinement 'ShelXL (Sheldrick, 2015)'
_computing_structure_solution 'ShelXS (Sheldrick, 2008)'
_diffrn_ambient_temperature 296.26
_diffrn_measured_fraction_theta_full 0.939
_diffrn_measured_fraction_theta_max 0.939
_diffrn_measurement_device_type 'Bruker APEX-II CCD'
_diffrn_radiation_type MoK\a
_diffrn_radiation_wavelength 0.71073
_diffrn_reflns_av_R_equivalents 0.0396
_diffrn_reflns_av_unetI/netI 0.0832
_diffrn_reflns_Laue_measured_fraction_full 0.939
_diffrn_reflns_Laue_measured_fraction_max 0.939
_diffrn_reflns_limit_h_max 7
_diffrn_reflns_limit_h_min -13
_diffrn_reflns_limit_k_max 15
_diffrn_reflns_limit_k_min -15
_diffrn_reflns_limit_l_max 16
_diffrn_reflns_limit_l_min -16
_diffrn_reflns_number 7570
_diffrn_reflns_point_group_measured_fraction_full 0.939
_diffrn_reflns_point_group_measured_fraction_max 0.939
_diffrn_reflns_theta_full 24.999
_diffrn_reflns_theta_max 24.999
_diffrn_reflns_theta_min 1.734
_exptl_absorpt_coefficient_mu 0.096
_exptl_absorpt_correction_T_max 0.7454
_exptl_absorpt_correction_T_min 0.5222
_exptl_absorpt_correction_type multi-scan
_exptl_absorpt_process_details 'SADABS 2014/5'
_exptl_crystal_colour black
_exptl_crystal_colour_primary black
_exptl_crystal_density_diffrn 1.339
_exptl_crystal_description block
_exptl_crystal_F_000 712
_exptl_crystal_size_max 0.15
_exptl_crystal_size_mid 0.12
_exptl_crystal_size_min 0.09
_refine_diff_density_max 0.261
_refine_diff_density_min -0.274
_refine_diff_density_rms 0.059
_refine_ls_extinction_method none
_refine_ls_goodness_of_fit_ref 1.104
_refine_ls_hydrogen_treatment mixed
_refine_ls_matrix_type full
_refine_ls_number_parameters 469
_refine_ls_number_reflns 5565
_refine_ls_number_restraints 4
_refine_ls_restrained_S_all 1.104
_refine_ls_R_factor_all 0.1658
_refine_ls_R_factor_gt 0.0991
_refine_ls_shift/su_max 0.000
_refine_ls_shift/su_mean 0.000
_refine_ls_structure_factor_coef Fsqd
_refine_ls_weighting_details 'w=1/[\s^2^(Fo^2^)+(0.0395P)^2^+4.4029P] where P=(Fo^2^+2Fc^2^)/3'
_refine_ls_weighting_scheme calc
_refine_ls_wR_factor_gt 0.1891
_refine_ls_wR_factor_ref 0.2216
_reflns_Friedel_coverage 0.000
_reflns_number_gt 3184
_reflns_number_total 5565
_reflns_threshold_expression 'I > 2\s(I)'
_cod_data_source_file d0cc01164a2.cif
_cod_data_source_block 111
_cod_depositor_comments 'Adding full bibliography for 7126425.cif.'
_cod_database_code 7126425
_shelx_shelxl_version_number 2016/6
_shelx_space_group_comment
;
The symmetry employed for this shelxl refinement is uniquely defined
by the following loop, which should always be used as a source of
symmetry information in preference to the above space-group names.
They are only intended as comments.
;
_olex2_refinement_description
;
1. Fixed Uiso
 At 1.2 times of:
  All C(H) groups, All C(H,H) groups
 At 1.5 times of:
  All C(H,H,H) groups
2. Restrained distances
 O2-H2 = O1-H1 = O3-H3 = O4-H4
 0.87 with sigma of 0.02
3.a Secondary CH2 refined with riding coordinates:
 C35(H35A,H35B), C36(H36A,H36B), C37(H37A,H37B), C38(H38A,H38B), C39(H39A,H39B)
3.b Aromatic/amide H refined with riding coordinates:
 C2(H2A), C8(H8), C10(H10), C11(H11), C13(H13), C14(H14), C17(H17), C19(H19),
 C20(H20), C22(H22), C23(H23), C26(H26), C29(H29), C30(H30), C31(H31), C32(H32),
  C33(H33), C34(H34)
3.c Idealised Me refined as rotating group:
 C18(H18A,H18B,H18C), C27(H27A,H27B,H27C)
;
_olex2_submission_special_instructions 'No special instructions were received'

loop_
_space_group_symop_operation_xyz
'x, y, z'
'-x, -y, -z'

loop_
_atom_site_label
_atom_site_type_symbol
_atom_site_fract_x
_atom_site_fract_y
_atom_site_fract_z
_atom_site_U_iso_or_equiv
_atom_site_adp_type
_atom_site_occupancy
_atom_site_site_symmetry_order
_atom_site_calc_flag
_atom_site_refinement_flags_posn
_atom_site_refinement_flags_adp
_atom_site_refinement_flags_occupancy
_atom_site_disorder_assembly
_atom_site_disorder_group
F1 F 0.3342(3) 0.3897(3) 0.0956(2) 0.0515(8) Uani 1 1 d . . . . .
F2 F 0.2074(3) 0.2214(3) 0.0705(2) 0.0562(9) Uani 1 1 d . . . . .
O1 O 0.5359(4) 0.4498(4) 0.6382(3) 0.0630(12) Uani 1 1 d D . . . .
H1 H 0.455(2) 0.415(5) 0.595(4) 0.06(2) Uiso 1 1 d D . . . .
O2 O 0.7810(4) 0.4755(4) 0.7524(3) 0.0638(12) Uani 1 1 d D . . . .
H2 H 0.714(4) 0.491(6) 0.767(6) 0.09(3) Uiso 1 1 d D . . . .
O3 O -0.1560(4) 0.5185(5) 0.3033(3) 0.0734(14) Uani 1 1 d D . . . .
H3 H -0.218(6) 0.533(7) 0.329(7) 0.13(3) Uiso 1 1 d D . . . .
O4 O -0.4001(4) 0.5134(4) 0.2036(4) 0.0611(12) Uani 1 1 d D . . . .
H4 H -0.484(3) 0.478(7) 0.168(6) 0.13(3) Uiso 1 1 d D . . . .
N1 N 0.3826(4) 0.2082(4) -0.0004(3) 0.0382(10) Uani 1 1 d . . . . .
N2 N 0.1853(4) 0.2505(4) -0.0951(3) 0.0393(11) Uani 1 1 d . . . . .
C1 C 0.4800(5) 0.2022(5) 0.0779(4) 0.0429(13) Uani 1 1 d . . . . .
C2 C 0.5575(6) 0.1441(5) 0.0226(4) 0.0502(15) Uani 1 1 d . . . . .
H2A H 0.630538 0.127761 0.057628 0.060 Uiso 1 1 calc R . . . .
C3 C 0.5098(6) 0.1154(5) -0.0895(4) 0.0459(14) Uani 1 1 d . . . . .
C4 C 0.3980(5) 0.1564(5) -0.1067(4) 0.0399(13) Uani 1 1 d . . . . .
C5 C 0.3140(5) 0.1569(4) -0.2007(4) 0.0413(13) Uani 1 1 d . . . . .
C6 C 0.2101(5) 0.2040(5) -0.1968(4) 0.0411(13) Uani 1 1 d . . . . .
C7 C 0.1091(5) 0.2079(5) -0.2817(4) 0.0447(14) Uani 1 1 d . . . . .
C8 C 0.0268(6) 0.2549(5) -0.2315(4) 0.0498(15) Uani 1 1 d . . . . .
H8 H -0.048702 0.267224 -0.267961 0.060 Uiso 1 1 calc R . . . .
C9 C 0.0735(5) 0.2817(5) -0.1170(4) 0.0408(13) Uani 1 1 d . . . . .
C10 C 0.5018(5) 0.2550(5) 0.1985(4) 0.0412(13) Uani 1 1 d . . . . .
H10 H 0.437328 0.282803 0.222768 0.049 Uiso 1 1 calc R . . . .
C11 C 0.6097(6) 0.2651(5) 0.2752(4) 0.0467(14) Uani 1 1 d . . . . .
H11 H 0.669446 0.233015 0.246202 0.056 Uiso 1 1 calc R . . . .
C12 C 0.6489(5) 0.3192(5) 0.3989(4) 0.0419(13) Uani 1 1 d . . . . .
C13 C 0.7754(6) 0.3336(5) 0.4630(4) 0.0480(14) Uani 1 1 d . . . . .
H13 H 0.831693 0.307192 0.425916 0.058 Uiso 1 1 calc R . . . .
C14 C 0.8196(5) 0.3859(5) 0.5801(4) 0.0482(14) Uani 1 1 d . . . . .
H14 H 0.905282 0.396183 0.621451 0.058 Uiso 1 1 calc R . . . .
C15 C 0.7359(5) 0.4231(5) 0.6360(4) 0.0443(13) Uani 1 1 d . . . . .
C16 C 0.6089(5) 0.4090(5) 0.5740(4) 0.0410(13) Uani 1 1 d . . . . .
C17 C 0.5660(5) 0.3574(5) 0.4571(4) 0.0428(13) Uani 1 1 d . . . . .
H17 H 0.480369 0.347826 0.416139 0.051 Uiso 1 1 calc R . . . .
C18 C 0.5713(6) 0.0570(6) -0.1747(5) 0.0628(18) Uani 1 1 d . . . . .
H18A H 0.511628 -0.017360 -0.233880 0.094 Uiso 1 1 calc GR . . . .
H18B H 0.649379 0.044449 -0.137058 0.094 Uiso 1 1 calc GR . . . .
H18C H 0.592071 0.106847 -0.207380 0.094 Uiso 1 1 calc GR . . . .
C19 C 0.0139(5) 0.3295(5) -0.0339(4) 0.0432(13) Uani 1 1 d . . . . .
H19 H 0.059262 0.351373 0.042074 0.052 Uiso 1 1 calc R . . . .
C20 C -0.1027(5) 0.3428(5) -0.0630(4) 0.0456(14) Uani 1 1 d . . . . .
H20 H -0.142614 0.320923 -0.139749 0.055 Uiso 1 1 calc R . . . .
C21 C -0.1784(5) 0.3869(5) 0.0075(4) 0.0426(13) Uani 1 1 d . . . . .
C22 C -0.3059(6) 0.3805(5) -0.0453(5) 0.0489(14) Uani 1 1 d . . . . .
H22 H -0.340108 0.349151 -0.124139 0.059 Uiso 1 1 calc R . . . .
C23 C -0.3834(6) 0.4200(5) 0.0170(5) 0.0499(15) Uani 1 1 d . . . . .
H23 H -0.469045 0.414195 -0.019830 0.060 Uiso 1 1 calc R . . . .
C24 C -0.3331(5) 0.4678(5) 0.1338(5) 0.0455(14) Uani 1 1 d . . . . .
C25 C -0.2063(6) 0.4734(5) 0.1874(5) 0.0487(14) Uani 1 1 d . . . . .
C26 C -0.1299(5) 0.4342(5) 0.1247(5) 0.0464(14) Uani 1 1 d . . . . .
H26 H -0.044451 0.439694 0.161821 0.056 Uiso 1 1 calc R . . . .
C27 C 0.0911(7) 0.1715(6) -0.4050(5) 0.0643(18) Uani 1 1 d . . . . .
H27A H 0.159072 0.222903 -0.408715 0.096 Uiso 1 1 calc GR . . . .
H27B H 0.008330 0.176806 -0.443181 0.096 Uiso 1 1 calc GR . . . .
H27C H 0.094552 0.091866 -0.441285 0.096 Uiso 1 1 calc GR . . . .
C28 C 0.3328(6) 0.1066(5) -0.3131(4) 0.0498(15) Uani 1 1 d . . . . .
C29 C 0.3954(6) 0.1788(6) -0.3467(5) 0.0586(17) Uani 1 1 d . . . . .
H29 H 0.429393 0.259496 -0.298421 0.070 Uiso 1 1 calc R . . . .
C30 C 0.4071(8) 0.1312(7) -0.4515(6) 0.076(2) Uani 1 1 d . . . . .
H30 H 0.448954 0.179971 -0.473998 0.091 Uiso 1 1 calc R . . . .
C31 C 0.3577(8) 0.0124(7) -0.5232(6) 0.085(2) Uani 1 1 d . . . . .
H31 H 0.365563 -0.018659 -0.594257 0.102 Uiso 1 1 calc R . . . .
C32 C 0.2965(8) -0.0612(7) -0.4909(6) 0.080(2) Uani 1 1 d . . . . .
H32 H 0.263339 -0.141811 -0.539620 0.096 Uiso 1 1 calc R . . . .
C33 C 0.2849(7) -0.0140(6) -0.3853(5) 0.0678(19) Uani 1 1 d . . . . .
H33 H 0.244776 -0.063379 -0.362372 0.081 Uiso 1 1 calc R . . . .
B1 B 0.2756(6) 0.2674(5) 0.0190(5) 0.0400(15) Uani 1 1 d . . . . .
O5 O -0.2718(5) 0.6277(5) 0.4698(4) 0.0845(16) Uani 1 1 d . . . . .
N3 N -0.1344(6) 0.7298(5) 0.6539(5) 0.0734(16) Uani 1 1 d . . . . .
C34 C -0.1804(8) 0.6420(6) 0.5485(6) 0.072(2) Uani 1 1 d . . . . .
H34 H -0.136661 0.584787 0.533950 0.087 Uiso 1 1 calc R . . . .
C35 C -0.0259(9) 0.7355(9) 0.7449(7) 0.108(3) Uani 1 1 d . . . . .
H35A H -0.057916 0.721465 0.798650 0.129 Uiso 1 1 calc R . . . .
H35B H 0.013540 0.674241 0.712983 0.129 Uiso 1 1 calc R . . . .
C36 C 0.0717(10) 0.8498(13) 0.8044(10) 0.156(5) Uani 1 1 d . . . . .
H36A H 0.115281 0.857924 0.754557 0.187 Uiso 1 1 calc R . . . .
H36B H 0.136342 0.855138 0.870693 0.187 Uiso 1 1 calc R . . . .
C37 C 0.0093(14) 0.9492(10) 0.8416(9) 0.157(5) Uani 1 1 d . . . . .
H37A H -0.025390 0.946684 0.898345 0.188 Uiso 1 1 calc R . . . .
H37B H 0.074597 1.024542 0.875947 0.188 Uiso 1 1 calc R . . . .
C38 C -0.0977(13) 0.9378(8) 0.7419(10) 0.143(4) Uani 1 1 d . . . . .
H38A H -0.139519 0.999011 0.767447 0.172 Uiso 1 1 calc R . . . .
H38B H -0.061849 0.947681 0.688311 0.172 Uiso 1 1 calc R . . . .
C39 C -0.1940(9) 0.8215(8) 0.6853(7) 0.104(3) Uani 1 1 d . . . . .
H39A H -0.236824 0.815428 0.736207 0.125 Uiso 1 1 calc R . . . .
H39B H -0.259537 0.813119 0.617801 0.125 Uiso 1 1 calc R . . . .

loop_
_atom_site_aniso_label
_atom_site_aniso_U_11
_atom_site_aniso_U_22
_atom_site_aniso_U_33
_atom_site_aniso_U_23
_atom_site_aniso_U_13
_atom_site_aniso_U_12
F1 0.0507(19) 0.050(2) 0.0332(17) 0.0040(15) 0.0113(15) 0.0128(16)
F2 0.055(2) 0.080(2) 0.0421(18) 0.0345(18) 0.0235(16) 0.0126(18)
O1 0.046(3) 0.090(3) 0.038(2) 0.016(2) 0.018(2) 0.014(3)
O2 0.052(3) 0.098(4) 0.031(2) 0.022(2) 0.012(2) 0.024(3)
O3 0.054(3) 0.102(4) 0.042(3) 0.014(3) 0.021(2) 0.012(3)
O4 0.051(3) 0.063(3) 0.062(3) 0.016(2) 0.033(2) 0.013(2)
N1 0.045(3) 0.041(3) 0.026(2) 0.014(2) 0.013(2) 0.011(2)
N2 0.044(3) 0.046(3) 0.024(2) 0.014(2) 0.011(2) 0.012(2)
C1 0.050(3) 0.043(3) 0.035(3) 0.018(3) 0.016(3) 0.013(3)
C2 0.061(4) 0.055(4) 0.039(3) 0.024(3) 0.017(3) 0.023(3)
C3 0.058(4) 0.044(3) 0.038(3) 0.019(3) 0.020(3) 0.016(3)
C4 0.048(3) 0.040(3) 0.029(3) 0.014(3) 0.015(3) 0.011(3)
C5 0.052(3) 0.034(3) 0.032(3) 0.011(2) 0.017(3) 0.005(3)
C6 0.052(3) 0.041(3) 0.028(3) 0.014(3) 0.017(3) 0.011(3)
C7 0.052(3) 0.045(3) 0.030(3) 0.013(3) 0.014(3) 0.009(3)
C8 0.053(4) 0.061(4) 0.034(3) 0.024(3) 0.011(3) 0.014(3)
C9 0.043(3) 0.043(3) 0.034(3) 0.017(3) 0.013(3) 0.010(3)
C10 0.053(3) 0.044(3) 0.031(3) 0.019(3) 0.017(3) 0.016(3)
C11 0.059(4) 0.050(4) 0.037(3) 0.022(3) 0.020(3) 0.022(3)
C12 0.052(3) 0.044(3) 0.030(3) 0.018(3) 0.014(3) 0.015(3)
C13 0.051(4) 0.056(4) 0.040(3) 0.021(3) 0.019(3) 0.023(3)
C14 0.043(3) 0.060(4) 0.037(3) 0.020(3) 0.010(3) 0.020(3)
C15 0.049(3) 0.051(4) 0.032(3) 0.022(3) 0.012(3) 0.013(3)
C16 0.044(3) 0.045(3) 0.037(3) 0.021(3) 0.017(3) 0.011(3)
C17 0.038(3) 0.054(4) 0.033(3) 0.023(3) 0.008(3) 0.009(3)
C18 0.081(5) 0.065(4) 0.047(4) 0.018(3) 0.034(4) 0.036(4)
C19 0.045(3) 0.055(4) 0.029(3) 0.020(3) 0.011(3) 0.015(3)
C20 0.043(3) 0.057(4) 0.036(3) 0.022(3) 0.012(3) 0.018(3)
C21 0.043(3) 0.045(3) 0.040(3) 0.020(3) 0.016(3) 0.012(3)
C22 0.054(4) 0.056(4) 0.043(3) 0.027(3) 0.018(3) 0.021(3)
C23 0.044(3) 0.054(4) 0.060(4) 0.032(3) 0.021(3) 0.018(3)
C24 0.044(3) 0.041(3) 0.051(4) 0.019(3) 0.023(3) 0.012(3)
C25 0.049(4) 0.048(4) 0.039(3) 0.014(3) 0.018(3) 0.004(3)
C26 0.039(3) 0.053(4) 0.047(4) 0.022(3) 0.016(3) 0.012(3)
C27 0.079(5) 0.081(5) 0.035(3) 0.028(3) 0.019(3) 0.028(4)
C28 0.062(4) 0.053(4) 0.034(3) 0.017(3) 0.019(3) 0.021(3)
C29 0.078(5) 0.057(4) 0.050(4) 0.028(3) 0.031(3) 0.022(4)
C30 0.108(6) 0.084(6) 0.062(5) 0.044(4) 0.049(5) 0.035(5)
C31 0.122(7) 0.090(6) 0.053(5) 0.027(4) 0.051(5) 0.042(5)
C32 0.106(6) 0.068(5) 0.053(4) 0.013(4) 0.035(4) 0.021(5)
C33 0.094(5) 0.054(4) 0.049(4) 0.015(3) 0.037(4) 0.013(4)
B1 0.044(4) 0.038(4) 0.027(3) 0.008(3) 0.014(3) 0.005(3)
O5 0.063(3) 0.109(4) 0.057(3) 0.034(3) 0.006(3) -0.003(3)
N3 0.086(4) 0.069(4) 0.050(4) 0.018(3) 0.016(3) 0.023(3)
C34 0.093(6) 0.064(5) 0.060(5) 0.030(4) 0.029(4) 0.013(4)
C35 0.108(7) 0.144(9) 0.071(6) 0.054(6) 0.021(5) 0.046(7)
C36 0.070(7) 0.209(15) 0.115(9) 0.048(10) 0.004(6) -0.025(8)
C37 0.174(13) 0.098(9) 0.092(8) -0.018(7) 0.037(9) -0.050(8)
C38 0.217(14) 0.062(6) 0.122(9) 0.029(7) 0.059(10) 0.010(8)
C39 0.119(8) 0.106(7) 0.093(6) 0.043(6) 0.043(6) 0.051(7)

loop_
_atom_type_symbol
_atom_type_description
_atom_type_scat_dispersion_real
_atom_type_scat_dispersion_imag
_atom_type_scat_source
C C 0.0033 0.0016 'International Tables Vol C Tables 4.2.6.8 and 6.1.1.4'
H H 0.0000 0.0000 'International Tables Vol C Tables 4.2.6.8 and 6.1.1.4'
B B 0.0013 0.0007 'International Tables Vol C Tables 4.2.6.8 and 6.1.1.4'
N N 0.0061 0.0033 'International Tables Vol C Tables 4.2.6.8 and 6.1.1.4'
O O 0.0106 0.0060 'International Tables Vol C Tables 4.2.6.8 and 6.1.1.4'
F F 0.0171 0.0103 'International Tables Vol C Tables 4.2.6.8 and 6.1.1.4'

loop_
_geom_angle_atom_site_label_1
_geom_angle_atom_site_label_2
_geom_angle_atom_site_label_3
_geom_angle
_geom_angle_site_symmetry_1
_geom_angle_site_symmetry_3
_geom_angle_publ_flag
C16 O1 H1 108(4) . . ?
C15 O2 H2 102(5) . . ?
C25 O3 H3 108(6) . . ?
C24 O4 H4 111(6) . . ?
C1 N1 C4 108.7(4) . . ?
C1 N1 B1 127.6(4) . . ?
C4 N1 B1 123.6(4) . . ?
C6 N2 B1 124.2(4) . . ?
C9 N2 C6 107.7(4) . . ?
C9 N2 B1 128.1(4) . . ?
N1 C1 C2 107.9(4) . . ?
N1 C1 C10 124.2(5) . . ?
C2 C1 C10 127.7(5) . . ?
C1 C2 H2A 125.1 . . ?
C3 C2 C1 109.9(5) . . ?
C3 C2 H2A 125.1 . . ?
C2 C3 C4 106.6(5) . . ?
C2 C3 C18 124.9(5) . . ?
C4 C3 C18 128.4(5) . . ?
N1 C4 C3 106.9(4) . . ?
C5 C4 N1 120.2(5) . . ?
C5 C4 C3 132.9(5) . . ?
C4 C5 C6 122.7(4) . . ?
C4 C5 C28 120.6(5) . . ?
C6 C5 C28 116.7(5) . . ?
N2 C6 C7 107.7(4) . . ?
C5 C6 N2 119.7(5) . . ?
C5 C6 C7 132.4(5) . . ?
C6 C7 C27 129.1(5) . . ?
C8 C7 C6 106.9(4) . . ?
C8 C7 C27 124.0(5) . . ?
C7 C8 H8 125.3 . . ?
C7 C8 C9 109.3(5) . . ?
C9 C8 H8 125.3 . . ?
N2 C9 C8 108.4(4) . . ?
N2 C9 C19 124.1(4) . . ?
C8 C9 C19 127.5(5) . . ?
C1 C10 H10 118.8 . . ?
C11 C10 C1 122.5(5) . . ?
C11 C10 H10 118.8 . . ?
C10 C11 H11 115.3 . . ?
C10 C11 C12 129.4(5) . . ?
C12 C11 H11 115.3 . . ?
C13 C12 C11 118.5(5) . . ?
C13 C12 C17 117.8(5) . . ?
C17 C12 C11 123.7(5) . . ?
C12 C13 H13 119.2 . . ?
C14 C13 C12 121.6(5) . . ?
C14 C13 H13 119.2 . . ?
C13 C14 H14 120.2 . . ?
C13 C14 C15 119.6(5) . . ?
C15 C14 H14 120.2 . . ?
O2 C15 C14 119.1(5) . . ?
O2 C15 C16 121.0(5) . . ?
C14 C15 C16 119.9(5) . . ?
O1 C16 C15 114.6(5) . . ?
O1 C16 C17 125.4(5) . . ?
C17 C16 C15 120.1(5) . . ?
C12 C17 H17 119.5 . . ?
C16 C17 C12 121.0(5) . . ?
C16 C17 H17 119.5 . . ?
C3 C18 H18A 109.5 . . ?
C3 C18 H18B 109.5 . . ?
C3 C18 H18C 109.5 . . ?
H18A C18 H18B 109.5 . . ?
H18A C18 H18C 109.5 . . ?
H18B C18 H18C 109.5 . . ?
C9 C19 H19 119.2 . . ?
C20 C19 C9 121.6(5) . . ?
C20 C19 H19 119.2 . . ?
C19 C20 H20 115.3 . . ?
C19 C20 C21 129.3(5) . . ?
C21 C20 H20 115.3 . . ?
C22 C21 C20 118.5(5) . . ?
C26 C21 C20 123.3(5) . . ?
C26 C21 C22 118.1(5) . . ?
C21 C22 H22 119.4 . . ?
C23 C22 C21 121.3(5) . . ?
C23 C22 H22 119.4 . . ?
C22 C23 H23 120.1 . . ?
C24 C23 C22 119.7(5) . . ?
C24 C23 H23 120.1 . . ?
O4 C24 C23 124.3(5) . . ?
O4 C24 C25 116.2(5) . . ?
C23 C24 C25 119.6(5) . . ?
O3 C25 C24 120.1(5) . . ?
O3 C25 C26 119.6(5) . . ?
C26 C25 C24 120.3(5) . . ?
C21 C26 H26 119.5 . . ?
C25 C26 C21 121.0(5) . . ?
C25 C26 H26 119.5 . . ?
C7 C27 H27A 109.5 . . ?
C7 C27 H27B 109.5 . . ?
C7 C27 H27C 109.5 . . ?
H27A C27 H27B 109.5 . . ?
H27A C27 H27C 109.5 . . ?
H27B C27 H27C 109.5 . . ?
C29 C28 C5 121.0(5) . . ?
C29 C28 C33 119.4(5) . . ?
C33 C28 C5 119.7(5) . . ?
C28 C29 H29 120.1 . . ?
C30 C29 C28 119.8(6) . . ?
C30 C29 H29 120.1 . . ?
C29 C30 H30 119.7 . . ?
C31 C30 C29 120.6(7) . . ?
C31 C30 H30 119.7 . . ?
C30 C31 H31 119.8 . . ?
C30 C31 C32 120.5(6) . . ?
C32 C31 H31 119.8 . . ?
C31 C32 H32 120.4 . . ?
C31 C32 C33 119.3(7) . . ?
C33 C32 H32 120.4 . . ?
C28 C33 H33 119.8 . . ?
C32 C33 C28 120.4(6) . . ?
C32 C33 H33 119.8 . . ?
F1 B1 N1 109.0(4) . . ?
F1 B1 N2 110.1(5) . . ?
F2 B1 F1 106.8(4) . . ?
F2 B1 N1 110.4(5) . . ?
F2 B1 N2 111.4(5) . . ?
N2 B1 N1 109.1(4) . . ?
C34 N3 C35 123.0(7) . . ?
C34 N3 C39 120.8(7) . . ?
C39 N3 C35 116.2(7) . . ?
O5 C34 N3 127.5(8) . . ?
O5 C34 H34 116.2 . . ?
N3 C34 H34 116.2 . . ?
N3 C35 H35A 109.4 . . ?
N3 C35 H35B 109.4 . . ?
H35A C35 H35B 108.0 . . ?
C36 C35 N3 111.3(9) . . ?
C36 C35 H35A 109.4 . . ?
C36 C35 H35B 109.4 . . ?
C35 C36 H36A 109.5 . . ?
C35 C36 H36B 109.5 . . ?
C35 C36 C37 110.7(9) . . ?
H36A C36 H36B 108.1 . . ?
C37 C36 H36A 109.5 . . ?
C37 C36 H36B 109.5 . . ?
C36 C37 H37A 109.5 . . ?
C36 C37 H37B 109.5 . . ?
H37A C37 H37B 108.1 . . ?
C38 C37 C36 110.6(9) . . ?
C38 C37 H37A 109.5 . . ?
C38 C37 H37B 109.5 . . ?
C37 C38 H38A 109.6 . . ?
C37 C38 H38B 109.6 . . ?
H38A C38 H38B 108.1 . . ?
C39 C38 C37 110.2(9) . . ?
C39 C38 H38A 109.6 . . ?
C39 C38 H38B 109.6 . . ?
N3 C39 C38 111.1(8) . . ?
N3 C39 H39A 109.4 . . ?
N3 C39 H39B 109.4 . . ?
C38 C39 H39A 109.4 . . ?
C38 C39 H39B 109.4 . . ?
H39A C39 H39B 108.0 . . ?

loop_
_geom_bond_atom_site_label_1
_geom_bond_atom_site_label_2
_geom_bond_distance
_geom_bond_site_symmetry_2
_geom_bond_publ_flag
F1 B1 1.423(7) . ?
F2 B1 1.391(6) . ?
O1 H1 0.87(2) . ?
O1 C16 1.362(6) . ?
O2 H2 0.86(2) . ?
O2 C15 1.367(6) . ?
O3 H3 0.87(2) . ?
O3 C25 1.368(7) . ?
O4 H4 0.88(2) . ?
O4 C24 1.374(6) . ?
N1 C1 1.347(6) . ?
N1 C4 1.413(6) . ?
N1 B1 1.536(7) . ?
N2 C6 1.406(6) . ?
N2 C9 1.362(6) . ?
N2 B1 1.530(7) . ?
C1 C2 1.404(7) . ?
C1 C10 1.450(7) . ?
C2 H2A 0.9300 . ?
C2 C3 1.358(7) . ?
C3 C4 1.425(7) . ?
C3 C18 1.512(7) . ?
C4 C5 1.383(7) . ?
C5 C6 1.389(7) . ?
C5 C28 1.505(7) . ?
C6 C7 1.413(7) . ?
C7 C8 1.361(7) . ?
C7 C27 1.513(7) . ?
C8 H8 0.9300 . ?
C8 C9 1.395(7) . ?
C9 C19 1.445(7) . ?
C10 H10 0.9300 . ?
C10 C11 1.321(7) . ?
C11 H11 0.9300 . ?
C11 C12 1.459(7) . ?
C12 C13 1.389(7) . ?
C12 C17 1.397(7) . ?
C13 H13 0.9300 . ?
C13 C14 1.377(7) . ?
C14 H14 0.9300 . ?
C14 C15 1.383(7) . ?
C15 C16 1.385(7) . ?
C16 C17 1.374(7) . ?
C17 H17 0.9300 . ?
C18 H18A 0.9600 . ?
C18 H18B 0.9600 . ?
C18 H18C 0.9600 . ?
C19 H19 0.9300 . ?
C19 C20 1.314(7) . ?
C20 H20 0.9300 . ?
C20 C21 1.452(7) . ?
C21 C22 1.387(7) . ?
C21 C26 1.382(7) . ?
C22 H22 0.9300 . ?
C22 C23 1.384(7) . ?
C23 H23 0.9300 . ?
C23 C24 1.375(7) . ?
C24 C25 1.385(8) . ?
C25 C26 1.376(7) . ?
C26 H26 0.9300 . ?
C27 H27A 0.9600 . ?
C27 H27B 0.9600 . ?
C27 H27C 0.9600 . ?
C28 C29 1.383(8) . ?
C28 C33 1.389(8) . ?
C29 H29 0.9300 . ?
C29 C30 1.373(8) . ?
C30 H30 0.9300 . ?
C30 C31 1.371(10) . ?
C31 H31 0.9300 . ?
C31 C32 1.375(10) . ?
C32 H32 0.9300 . ?
C32 C33 1.383(8) . ?
C33 H33 0.9300 . ?
O5 C34 1.200(8) . ?
N3 C34 1.326(8) . ?
N3 C35 1.459(9) . ?
N3 C39 1.418(9) . ?
C34 H34 0.9300 . ?
C35 H35A 0.9700 . ?
C35 H35B 0.9700 . ?
C35 C36 1.456(13) . ?
C36 H36A 0.9700 . ?
C36 H36B 0.9700 . ?
C36 C37 1.525(15) . ?
C37 H37A 0.9700 . ?
C37 H37B 0.9700 . ?
C37 C38 1.497(15) . ?
C38 H38A 0.9700 . ?
C38 H38B 0.9700 . ?
C38 C39 1.469(12) . ?
C39 H39A 0.9700 . ?
C39 H39B 0.9700 . ?

loop_
_geom_torsion_atom_site_label_1
_geom_torsion_atom_site_label_2
_geom_torsion_atom_site_label_3
_geom_torsion_atom_site_label_4
_geom_torsion
_geom_torsion_site_symmetry_1
_geom_torsion_site_symmetry_2
_geom_torsion_site_symmetry_3
_geom_torsion_site_symmetry_4
_geom_torsion_publ_flag
O1 C16 C17 C12 179.5(5) . . . . ?
O2 C15 C16 O1 -0.7(8) . . . . ?
O2 C15 C16 C17 179.2(5) . . . . ?
O3 C25 C26 C21 179.2(5) . . . . ?
O4 C24 C25 O3 2.2(8) . . . . ?
O4 C24 C25 C26 -177.4(5) . . . . ?
N1 C1 C2 C3 0.9(7) . . . . ?
N1 C1 C10 C11 -168.1(5) . . . . ?
N1 C4 C5 C6 -2.0(8) . . . . ?
N1 C4 C5 C28 177.4(5) . . . . ?
N2 C6 C7 C8 -0.3(6) . . . . ?
N2 C6 C7 C27 178.3(6) . . . . ?
N2 C9 C19 C20 -170.4(5) . . . . ?
C1 N1 C4 C3 1.4(6) . . . . ?
C1 N1 C4 C5 -176.6(5) . . . . ?
C1 N1 B1 F1 60.5(7) . . . . ?
C1 N1 B1 F2 -56.5(7) . . . . ?
C1 N1 B1 N2 -179.3(5) . . . . ?
C1 C2 C3 C4 0.0(7) . . . . ?
C1 C2 C3 C18 177.0(6) . . . . ?
C1 C10 C11 C12 177.5(5) . . . . ?
C2 C1 C10 C11 7.4(9) . . . . ?
C2 C3 C4 N1 -0.8(6) . . . . ?
C2 C3 C4 C5 176.7(6) . . . . ?
C3 C4 C5 C6 -179.3(6) . . . . ?
C3 C4 C5 C28 0.1(9) . . . . ?
C4 N1 C1 C2 -1.4(6) . . . . ?
C4 N1 C1 C10 174.9(5) . . . . ?
C4 N1 B1 F1 -115.2(5) . . . . ?
C4 N1 B1 F2 127.8(5) . . . . ?
C4 N1 B1 N2 5.0(7) . . . . ?
C4 C5 C6 N2 -1.8(8) . . . . ?
C4 C5 C6 C7 -175.7(6) . . . . ?
C4 C5 C28 C29 -98.0(7) . . . . ?
C4 C5 C28 C33 83.0(7) . . . . ?
C5 C6 C7 C8 174.2(6) . . . . ?
C5 C6 C7 C27 -7.3(10) . . . . ?
C5 C28 C29 C30 -177.6(6) . . . . ?
C5 C28 C33 C32 177.3(6) . . . . ?
C6 N2 C9 C8 0.3(6) . . . . ?
C6 N2 C9 C19 177.9(5) . . . . ?
C6 N2 B1 F1 110.7(5) . . . . ?
C6 N2 B1 F2 -131.0(5) . . . . ?
C6 N2 B1 N1 -8.9(7) . . . . ?
C6 C5 C28 C29 81.4(7) . . . . ?
C6 C5 C28 C33 -97.5(7) . . . . ?
C6 C7 C8 C9 0.5(7) . . . . ?
C7 C8 C9 N2 -0.5(7) . . . . ?
C7 C8 C9 C19 -177.9(5) . . . . ?
C8 C9 C19 C20 6.7(9) . . . . ?
C9 N2 C6 C5 -175.3(5) . . . . ?
C9 N2 C6 C7 0.0(6) . . . . ?
C9 N2 B1 F1 -65.5(7) . . . . ?
C9 N2 B1 F2 52.7(7) . . . . ?
C9 N2 B1 N1 174.9(5) . . . . ?
C9 C19 C20 C21 178.8(5) . . . . ?
C10 C1 C2 C3 -175.2(6) . . . . ?
C10 C11 C12 C13 -171.1(6) . . . . ?
C10 C11 C12 C17 9.1(10) . . . . ?
C11 C12 C13 C14 178.8(5) . . . . ?
C11 C12 C17 C16 -179.3(5) . . . . ?
C12 C13 C14 C15 1.4(9) . . . . ?
C13 C12 C17 C16 0.9(8) . . . . ?
C13 C14 C15 O2 -179.7(5) . . . . ?
C13 C14 C15 C16 -0.9(9) . . . . ?
C14 C15 C16 O1 -179.5(5) . . . . ?
C14 C15 C16 C17 0.4(8) . . . . ?
C15 C16 C17 C12 -0.5(8) . . . . ?
C17 C12 C13 C14 -1.4(8) . . . . ?
C18 C3 C4 N1 -177.7(6) . . . . ?
C18 C3 C4 C5 -0.2(10) . . . . ?
C19 C20 C21 C22 -172.9(6) . . . . ?
C19 C20 C21 C26 6.6(10) . . . . ?
C20 C21 C22 C23 179.4(5) . . . . ?
C20 C21 C26 C25 -179.2(5) . . . . ?
C21 C22 C23 C24 0.8(9) . . . . ?
C22 C21 C26 C25 0.4(8) . . . . ?
C22 C23 C24 O4 177.5(5) . . . . ?
C22 C23 C24 C25 -1.6(8) . . . . ?
C23 C24 C25 O3 -178.6(5) . . . . ?
C23 C24 C25 C26 1.8(9) . . . . ?
C24 C25 C26 C21 -1.2(9) . . . . ?
C26 C21 C22 C23 -0.2(8) . . . . ?
C27 C7 C8 C9 -178.2(6) . . . . ?
C28 C5 C6 N2 178.8(5) . . . . ?
C28 C5 C6 C7 4.9(9) . . . . ?
C28 C29 C30 C31 -0.2(11) . . . . ?
C29 C28 C33 C32 -1.7(10) . . . . ?
C29 C30 C31 C32 -0.6(12) . . . . ?
C30 C31 C32 C33 0.2(12) . . . . ?
C31 C32 C33 C28 0.9(11) . . . . ?
C33 C28 C29 C30 1.3(10) . . . . ?
B1 N1 C1 C2 -177.6(5) . . . . ?
B1 N1 C1 C10 -1.3(9) . . . . ?
B1 N1 C4 C3 177.8(5) . . . . ?
B1 N1 C4 C5 -0.1(8) . . . . ?
B1 N2 C6 C5 7.8(8) . . . . ?
B1 N2 C6 C7 -176.9(5) . . . . ?
B1 N2 C9 C8 177.0(5) . . . . ?
B1 N2 C9 C19 -5.4(9) . . . . ?
N3 C35 C36 C37 51.3(12) . . . . ?
C34 N3 C35 C36 130.3(9) . . . . ?
C34 N3 C39 C38 -128.7(8) . . . . ?
C35 N3 C34 O5 176.9(8) . . . . ?
C35 N3 C39 C38 54.3(11) . . . . ?
C35 C36 C37 C38 -55.0(14) . . . . ?
C36 C37 C38 C39 56.2(13) . . . . ?
C37 C38 C39 N3 -55.1(12) . . . . ?
C39 N3 C34 O5 0.1(12) . . . . ?
C39 N3 C35 C36 -52.8(11) . . . . ?
